data_4514837
loop_
_publ_author_name
'Zeng, Rong'
'Li, Jun-Long'
'Zhang, Xiang'
'Liu, Yan-Qing'
'Jia, Zhi-Qiang'
'Leng, Hai-Jun'
'Huang, Qian-Wei'
'Liu, Yue'
'Li, Qing-Zhu'

_publ_section_title
;
 Diastereoselective Construction of 6,8-Dioxabicyclo[3.2.1]octane
 Frameworks from Vinylethylene Carbonates via Palladium-Organo Relay
 Catalysis
;
_journal_issue 9
_journal_name_full 'ACS Catalysis'
_journal_page_first 8256
_journal_paper_doi 10.1021/acscatal.9b02598
_journal_volume 9
_journal_year 2019
_chemical_formula_moiety 'C27 H27 N O4 S'
_chemical_formula_sum 'C27 H27 N O4 S'
_chemical_formula_weight 461.55
_space_group_crystal_system monoclinic
_space_group_IT_number 14
_space_group_name_Hall '-P 2ybc'
_space_group_name_H-M_alt 'P 1 21/c 1'
_symmetry_space_group_name_Hall '-P 2ybc'
_symmetry_space_group_name_H-M 'P 1 21/c 1'
_atom_sites_solution_hydrogens geom
_atom_sites_solution_primary direct
_audit_creation_date 2018-07-17
_audit_creation_method
;
Olex2 1.2
(compiled 2018.05.29 svn.r3508 for OlexSys, GUI svn.r5506)
;
_cell_angle_alpha 90
_cell_angle_beta 90.415(2)
_cell_angle_gamma 90
_cell_formula_units_Z 8
_cell_length_a 37.0525(8)
_cell_length_b 12.0473(3)
_cell_length_c 10.4128(2)
_cell_measurement_reflns_used 8450
_cell_measurement_temperature 297.2(3)
_cell_measurement_theta_max 72.9520
_cell_measurement_theta_min 3.8750
_cell_volume 4647.97(18)
_computing_cell_refinement 'CrysAlisPro 1.171.38.46 (Rigaku OD, 2015)'
_computing_data_collection 'CrysAlisPro 1.171.38.46 (Rigaku OD, 2015)'
_computing_data_reduction 'CrysAlisPro 1.171.38.46 (Rigaku OD, 2015)'
_computing_molecular_graphics 'Olex2 (Dolomanov et al., 2009)'
_computing_publication_material 'Olex2 (Dolomanov et al., 2009)'
_computing_structure_refinement 'ShelXL (Sheldrick, 2015)'
_computing_structure_solution 'ShelXT (Sheldrick, 2015)'
_diffrn_ambient_environment air
_diffrn_ambient_temperature 297.2(3)
_diffrn_detector 'CCD plate'
_diffrn_detector_area_resol_mean 15.9595
_diffrn_detector_type EosS2
_diffrn_measured_fraction_theta_full 0.998
_diffrn_measured_fraction_theta_max 0.983
_diffrn_measurement_details
;
List of Runs (angles in degrees, time in seconds):

  # Type    Start    End  Width  t~exp~   \w     \q     \k     \f   Frames
--------------------------------------------------------------------------
  1  \w    -53.00  31.00   1.00    7.26    --  -36.42  57.00  90.00   84
  2  \w   -106.00 -18.00   1.00    7.26    --  -36.42 -38.00 -90.00   88
  3  \w     23.00  90.00   1.00    7.26    --   36.42-125.00-150.00   67
  4  \w      1.00  75.00   1.00    7.26    --   36.42 -99.00  30.00   74
  5  \w     20.00 104.00   1.00    7.26    --   36.42  57.00-120.00   84
  6  \w     39.00 115.00   1.00   29.04    --  108.71-111.00  90.00   76
  7  \w     70.00 178.00   1.00   29.04    --  108.71  15.00 -90.00  108
  8  \w     40.00 126.00   1.00   29.04    --  108.71 -45.00 -90.00   86
  9  \w     91.00 177.00   1.00   29.04    --  108.71  45.00-180.00   86
 10  \w     87.00 178.00   1.00   29.04    --  108.71  30.00  90.00   91
 11  \w     40.00 126.00   1.00   29.04    --  108.71 -45.00 150.00   86
 12  \w     39.00 109.00   1.00   29.04    --  108.71 -94.00 120.00   70
 13  \w     39.00 115.00   1.00   29.04    --  108.71-111.00-120.00   76
 14  \w     57.00 111.00   1.00   29.04    --  108.71 178.00-120.00   54
 15  \w    120.00 178.00   1.00   29.04    --  108.71 111.00  30.00   58
;
_diffrn_measurement_device 'four-circle diffractometer'
_diffrn_measurement_device_type 'New Gemini, Dual, Cu at zero, EosS2'
_diffrn_measurement_method '\w scans'
_diffrn_orient_matrix_type 'CrysAlisPro convention (1999,Acta A55,543-557)'
_diffrn_orient_matrix_UB_11 -0.0285562000
_diffrn_orient_matrix_UB_12 0.0922814000
_diffrn_orient_matrix_UB_13 -0.0144761000
_diffrn_orient_matrix_UB_21 -0.0299474000
_diffrn_orient_matrix_UB_22 -0.0885202000
_diffrn_orient_matrix_UB_23 -0.0072378000
_diffrn_orient_matrix_UB_31 -0.0039490000
_diffrn_orient_matrix_UB_32 0.0046633000
_diffrn_orient_matrix_UB_33 0.1470120000
_diffrn_radiation_monochromator graphite
_diffrn_radiation_probe x-ray
_diffrn_radiation_type CuK\a
_diffrn_radiation_wavelength 1.54184
_diffrn_reflns_av_R_equivalents 0.0380
_diffrn_reflns_av_unetI/netI 0.0444
_diffrn_reflns_Laue_measured_fraction_full 0.998
_diffrn_reflns_Laue_measured_fraction_max 0.983
_diffrn_reflns_limit_h_max 45
_diffrn_reflns_limit_h_min -45
_diffrn_reflns_limit_k_max 14
_diffrn_reflns_limit_k_min -14
_diffrn_reflns_limit_l_max 12
_diffrn_reflns_limit_l_min -8
_diffrn_reflns_number 26116
_diffrn_reflns_point_group_measured_fraction_full 0.998
_diffrn_reflns_point_group_measured_fraction_max 0.983
_diffrn_reflns_theta_full 67.684
_diffrn_reflns_theta_max 72.953
_diffrn_reflns_theta_min 3.579
_diffrn_source 'fine-focus sealed X-ray tube'
_diffrn_source_type 'Enhance (Cu) X-ray Source'
_exptl_absorpt_coefficient_mu 1.515
_exptl_absorpt_correction_T_max 1.00000
_exptl_absorpt_correction_T_min 0.65227
_exptl_absorpt_correction_type multi-scan
_exptl_absorpt_process_details
;
CrysAlisPro 1.171.38.46 (Rigaku Oxford Diffraction, 2015)
Empirical absorption correction using spherical harmonics,
 implemented in SCALE3 ABSPACK scaling algorithm.
;
_exptl_crystal_colour 'clear light colourless'
_exptl_crystal_colour_lustre clear
_exptl_crystal_colour_modifier light
_exptl_crystal_colour_primary colourless
_exptl_crystal_density_diffrn 1.319
_exptl_crystal_description needle
_exptl_crystal_F_000 1952
_exptl_crystal_size_max 0.6
_exptl_crystal_size_mid 0.3
_exptl_crystal_size_min 0.2
_refine_diff_density_max 0.312
_refine_diff_density_min -0.379
_refine_diff_density_rms 0.058
_refine_ls_extinction_method none
_refine_ls_goodness_of_fit_ref 1.034
_refine_ls_hydrogen_treatment constr
_refine_ls_matrix_type full
_refine_ls_number_parameters 597
_refine_ls_number_reflns 9125
_refine_ls_number_restraints 0
_refine_ls_restrained_S_all 1.034
_refine_ls_R_factor_all 0.0781
_refine_ls_R_factor_gt 0.0603
_refine_ls_shift/su_max 0.001
_refine_ls_shift/su_mean 0.000
_refine_ls_structure_factor_coef Fsqd
_refine_ls_weighting_details 'w=1/[\s^2^(Fo^2^)+(0.1088P)^2^+0.6468P] where P=(Fo^2^+2Fc^2^)/3'
_refine_ls_weighting_scheme calc
_refine_ls_wR_factor_gt 0.1628
_refine_ls_wR_factor_ref 0.1779
_reflns_Friedel_coverage 0.000
_reflns_number_gt 7318
_reflns_number_total 9125
_reflns_threshold_expression 'I > 2\s(I)'
_cod_data_source_file cs9b02598_si_002.cif
_cod_data_source_block lq-zr-180716
_cod_original_cell_volume 4647.96(19)
_cod_database_code 4514837
_shelx_shelxl_version_number 2014/7
_shelx_space_group_comment
;
The symmetry employed for this shelxl refinement is uniquely defined
by the following loop, which should always be used as a source of
symmetry information in preference to the above space-group names.
They are only intended as comments.
;
_reflns_odcompleteness_completeness 99.98
_reflns_odcompleteness_iscentric 1
_reflns_odcompleteness_theta 66.97
_olex2_refinement_description
;
1. Fixed Uiso
 At 1.2 times of:
  All C(H) groups, All C(H,H) groups
 At 1.5 times of:
  All C(H,H,H) groups
2.a Ternary CH refined with riding coordinates:
 C35(H35), C38(H38), C9(H9), C12(H12)
2.b Secondary CH2 refined with riding coordinates:
 C41(H41A,H41B), C39(H39A,H39B), C8(H8A,H8B), C36(H36A,H36B), C37(H37A,H37B),
 C14(H14A,H14B), C11(H11A,H11B), C10(H10A,H10B)
2.c Aromatic/amide H refined with riding coordinates:
 C32(H32), C28(H28), C46(H46), C47(H47), C44(H44), C54(H54), C43(H43),
 C51(H51), C31(H31), C52(H52), C50(H50), C1(H1), C2(H2), C30(H30), C3(H3),
 C27(H27), C53(H53), C5(H5), C29(H29), C4(H4), C23(H23), C25(H25), C26(H26),
 C24(H24), C20(H20), C16(H16), C17(H17), C19(H19)
2.d Idealised Me refined as rotating group:
 C48(H48A,H48B,H48C), C21(H21A,H21B,H21C)
;
_olex2_submission_special_instructions 'No special instructions were received'
_oxdiff_exptl_absorpt_empirical_details
;
Empirical correction (ABSPACK) includes:
- Absorption correction using spherical harmonics
- Frame scaling
- Detector area scaling
;
_oxdiff_exptl_absorpt_empirical_full_max 1.812
_oxdiff_exptl_absorpt_empirical_full_min 0.628

loop_
_space_group_symop_operation_xyz
'x, y, z'
'-x, y+1/2, -z+1/2'
'-x, -y, -z'
'x, -y-1/2, z-1/2'

loop_
_atom_site_label
_atom_site_type_symbol
_atom_site_fract_x
_atom_site_fract_y
_atom_site_fract_z
_atom_site_U_iso_or_equiv
_atom_site_adp_type
_atom_site_occupancy
_atom_site_site_symmetry_order
_atom_site_calc_flag
_atom_site_refinement_flags_posn
S2 S 0.08100(2) 0.38272(5) 1.10794(5) 0.04227(15) Uani 1 1 d .
S1 S 0.42444(2) 0.58603(8) 0.40883(7) 0.0694(2) Uani 1 1 d .
O6 O 0.17518(3) 0.42543(12) 0.62619(12) 0.0359(3) Uani 1 1 d .
O5 O 0.21740(4) 0.48339(14) 0.76957(15) 0.0457(4) Uani 1 1 d .
O7 O 0.06533(5) 0.48926(15) 1.13090(17) 0.0558(4) Uani 1 1 d .
O1 O 0.29959(4) 0.90757(14) 0.52760(14) 0.0451(3) Uani 1 1 d .
O8 O 0.09384(5) 0.31717(17) 1.21263(14) 0.0568(4) Uani 1 1 d .
O2 O 0.31847(4) 0.89210(17) 0.73385(15) 0.0551(4) Uani 1 1 d .
N2 N 0.11509(5) 0.40260(16) 1.01440(17) 0.0425(4) Uani 1 1 d .
O3 O 0.41157(6) 0.4746(2) 0.3959(3) 0.0891(7) Uani 1 1 d .
C33 C 0.13199(5) 0.57564(17) 0.62807(19) 0.0372(4) Uani 1 1 d .
N1 N 0.39010(6) 0.6606(2) 0.4479(2) 0.0661(6) Uani 1 1 d .
C40 C 0.20442(5) 0.38541(18) 0.70371(19) 0.0391(4) Uani 1 1 d .
C34 C 0.15696(5) 0.50401(16) 0.70775(18) 0.0352(4) Uani 1 1 d .
C42 C 0.04931(6) 0.30287(19) 1.02057(19) 0.0414(4) Uani 1 1 d .
C35 C 0.13719(5) 0.43279(16) 0.80670(18) 0.0353(4) Uani 1 1 d .
H35 H 0.1225 0.3791 0.7587 0.042 Uiso 1 1 calc R
O4 O 0.44096(7) 0.6397(3) 0.3030(2) 0.0963(9) Uani 1 1 d .
C32 C 0.11655(6) 0.5359(2) 0.5151(2) 0.0440(5) Uani 1 1 d .
H32 H 0.1217 0.4644 0.4872 0.053 Uiso 1 1 calc R
C45 C 0.00374(6) 0.1764(2) 0.8650(2) 0.0519(5) Uani 1 1 d .
C41 C 0.18967(5) 0.56543(18) 0.7642(2) 0.0436(5) Uani 1 1 d .
H41A H 0.1967 0.6269 0.7095 0.052 Uiso 1 1 calc R
H41B H 0.1844 0.5937 0.8493 0.052 Uiso 1 1 calc R
C49 C 0.23354(5) 0.3447(2) 0.6144(2) 0.0427(5) Uani 1 1 d .
C13 C 0.33850(6) 0.9218(2) 0.5231(2) 0.0480(5) Uani 1 1 d .
C28 C 0.12374(7) 0.6822(2) 0.6681(2) 0.0499(5) Uani 1 1 d .
H28 H 0.1339 0.7097 0.7436 0.060 Uiso 1 1 calc R
C39 C 0.19022(5) 0.30305(19) 0.80360(19) 0.0411(4) Uani 1 1 d .
H39A H 0.1780 0.2416 0.7615 0.049 Uiso 1 1 calc R
H39B H 0.2100 0.2737 0.8549 0.049 Uiso 1 1 calc R
C38 C 0.16414(5) 0.36624(18) 0.88754(18) 0.0387(4) Uani 1 1 d .
H38 H 0.1783 0.4195 0.9380 0.046 Uiso 1 1 calc R
C46 C 0.02813(7) 0.1265(2) 0.9489(3) 0.0541(6) Uani 1 1 d .
H46 H 0.0292 0.0495 0.9530 0.065 Uiso 1 1 calc R
C8 C 0.30447(6) 0.7230(2) 0.6192(2) 0.0502(5) Uani 1 1 d .
H8A H 0.3003 0.6801 0.6965 0.060 Uiso 1 1 calc R
H8B H 0.2900 0.6915 0.5502 0.060 Uiso 1 1 calc R
C36 C 0.11290(6) 0.48469(19) 0.9074(2) 0.0449(5) Uani 1 1 d .
H36A H 0.1218 0.5568 0.9340 0.054 Uiso 1 1 calc R
H36B H 0.0883 0.4924 0.8757 0.054 Uiso 1 1 calc R
C47 C 0.05081(6) 0.1883(2) 1.0264(2) 0.0501(5) Uani 1 1 d .
H47 H 0.0669 0.1533 1.0820 0.060 Uiso 1 1 calc R
C44 C 0.00199(7) 0.2912(2) 0.8638(2) 0.0566(6) Uani 1 1 d .
H44 H -0.0148 0.3262 0.8106 0.068 Uiso 1 1 calc R
C54 C 0.24661(6) 0.2375(2) 0.6161(2) 0.0492(5) Uani 1 1 d .
H54 H 0.2375 0.1865 0.6746 0.059 Uiso 1 1 calc R
C43 C 0.02459(7) 0.3548(2) 0.9400(2) 0.0513(5) Uani 1 1 d .
H43 H 0.0232 0.4319 0.9372 0.062 Uiso 1 1 calc R
C9 C 0.34425(6) 0.7198(2) 0.5842(2) 0.0517(5) Uani 1 1 d .
H9 H 0.3582 0.7384 0.6615 0.062 Uiso 1 1 calc R
C7 C 0.29399(6) 0.8449(2) 0.6411(2) 0.0457(5) Uani 1 1 d .
C6 C 0.25588(6) 0.8607(2) 0.6888(2) 0.0469(5) Uani 1 1 d .
C51 C 0.27403(7) 0.3876(3) 0.4418(3) 0.0625(7) Uani 1 1 d .
H51 H 0.2832 0.4383 0.3832 0.075 Uiso 1 1 calc R
C12 C 0.35236(6) 0.8074(2) 0.4829(2) 0.0480(5) Uani 1 1 d .
H12 H 0.3386 0.7863 0.4060 0.058 Uiso 1 1 calc R
C31 C 0.09344(6) 0.6031(2) 0.4438(2) 0.0548(6) Uani 1 1 d .
H31 H 0.0832 0.5765 0.3680 0.066 Uiso 1 1 calc R
C37 C 0.13889(6) 0.3078(2) 0.97937(19) 0.0442(5) Uani 1 1 d .
H37A H 0.1255 0.2486 0.9374 0.053 Uiso 1 1 calc R
H37B H 0.1517 0.2783 1.0535 0.053 Uiso 1 1 calc R
C52 C 0.28689(7) 0.2805(3) 0.4449(3) 0.0630(7) Uani 1 1 d .
H52 H 0.3049 0.2588 0.3884 0.076 Uiso 1 1 calc R
C50 C 0.24740(7) 0.4195(2) 0.5263(2) 0.0536(6) Uani 1 1 d .
H50 H 0.2387 0.4919 0.5241 0.064 Uiso 1 1 calc R
C1 C 0.24637(7) 0.8139(2) 0.8058(2) 0.0566(6) Uani 1 1 d .
H1 H 0.2628 0.7691 0.8496 0.068 Uiso 1 1 calc R
C2 C 0.21274(8) 0.8333(3) 0.8571(3) 0.0632(7) Uani 1 1 d .
H2 H 0.2069 0.8034 0.9366 0.076 Uiso 1 1 calc R
C30 C 0.08560(7) 0.7089(3) 0.4851(3) 0.0634(7) Uani 1 1 d .
H30 H 0.0702 0.7536 0.4369 0.076 Uiso 1 1 calc R
C14 C 0.34596(6) 0.9501(3) 0.6646(2) 0.0563(6) Uani 1 1 d .
H14A H 0.3698 0.9250 0.6906 0.068 Uiso 1 1 calc R
H14B H 0.3443 1.0295 0.6790 0.068 Uiso 1 1 calc R
C3 C 0.18805(7) 0.8964(3) 0.7918(3) 0.0690(8) Uani 1 1 d .
H3 H 0.1654 0.9096 0.8267 0.083 Uiso 1 1 calc R
C27 C 0.32712(8) 1.0326(2) 0.3221(2) 0.0608(6) Uani 1 1 d .
H27 H 0.3058 0.9934 0.3091 0.073 Uiso 1 1 calc R
C11 C 0.39181(7) 0.7831(3) 0.4538(3) 0.0595(6) Uani 1 1 d .
H11A H 0.3992 0.8151 0.3726 0.071 Uiso 1 1 calc R
H11B H 0.4078 0.8087 0.5218 0.071 Uiso 1 1 calc R
C53 C 0.27322(7) 0.2056(2) 0.5311(3) 0.0603(6) Uani 1 1 d .
H53 H 0.2819 0.1331 0.5325 0.072 Uiso 1 1 calc R
C48 C -0.01988(8) 0.1068(3) 0.7796(3) 0.0706(8) Uani 1 1 d .
H48A H -0.0085 0.0365 0.7646 0.106 Uiso 1 1 calc GR
H48B H -0.0236 0.1443 0.6992 0.106 Uiso 1 1 calc GR
H48C H -0.0427 0.0951 0.8203 0.106 Uiso 1 1 calc GR
C22 C 0.34822(6) 1.0110(2) 0.4297(3) 0.0562(6) Uani 1 1 d .
C10 C 0.36052(7) 0.6150(3) 0.5266(3) 0.0645(7) Uani 1 1 d .
H10A H 0.3697 0.5657 0.5929 0.077 Uiso 1 1 calc R
H10B H 0.3430 0.5755 0.4740 0.077 Uiso 1 1 calc R
C5 C 0.23082(7) 0.9225(3) 0.6216(3) 0.0616(7) Uani 1 1 d .
H5 H 0.2365 0.9521 0.5418 0.074 Uiso 1 1 calc R
C29 C 0.10048(8) 0.7484(2) 0.5970(3) 0.0620(7) Uani 1 1 d .
H29 H 0.0949 0.8196 0.6251 0.074 Uiso 1 1 calc R
C4 C 0.19688(8) 0.9403(3) 0.6741(3) 0.0764(9) Uani 1 1 d .
H4 H 0.1800 0.9824 0.6292 0.092 Uiso 1 1 calc R
C18 C 0.50297(11) 0.6000(5) 0.7447(4) 0.1035(16) Uani 1 1 d .
C15 C 0.45521(7) 0.5905(3) 0.5397(3) 0.0643(7) Uani 1 1 d .
C23 C 0.37969(9) 1.0722(4) 0.4472(4) 0.0944(13) Uani 1 1 d .
H23 H 0.3942 1.0591 0.5187 0.113 Uiso 1 1 calc R
C25 C 0.36869(12) 1.1719(4) 0.2520(4) 0.1020(15) Uani 1 1 d .
H25 H 0.3756 1.2252 0.1924 0.122 Uiso 1 1 calc R
C26 C 0.33760(11) 1.1121(3) 0.2335(3) 0.0797(10) Uani 1 1 d .
H26 H 0.3234 1.1249 0.1610 0.096 Uiso 1 1 calc R
C24 C 0.38958(11) 1.1526(5) 0.3589(6) 0.1209(18) Uani 1 1 d .
H24 H 0.4105 1.1937 0.3723 0.145 Uiso 1 1 calc R
C20 C 0.48082(10) 0.6686(5) 0.5433(5) 0.1104(16) Uani 1 1 d .
H20 H 0.4827 0.7201 0.4772 0.132 Uiso 1 1 calc R
C16 C 0.45258(12) 0.5156(4) 0.6361(4) 0.1052(14) Uani 1 1 d .
H16 H 0.4347 0.4615 0.6343 0.126 Uiso 1 1 calc R
C17 C 0.47703(16) 0.5207(6) 0.7377(5) 0.1278(19) Uani 1 1 d .
H17 H 0.4756 0.4682 0.8028 0.153 Uiso 1 1 calc R
C19 C 0.50443(12) 0.6718(6) 0.6467(6) 0.131(2) Uani 1 1 d .
H19 H 0.5222 0.7264 0.6482 0.157 Uiso 1 1 calc R
C21 C 0.52994(15) 0.6024(7) 0.8539(5) 0.167(3) Uani 1 1 d .
H21A H 0.5176 0.5932 0.9339 0.250 Uiso 1 1 calc GR
H21B H 0.5424 0.6722 0.8540 0.250 Uiso 1 1 calc GR
H21C H 0.5470 0.5432 0.8434 0.250 Uiso 1 1 calc GR

loop_
_atom_site_aniso_label
_atom_site_aniso_U_11
_atom_site_aniso_U_22
_atom_site_aniso_U_33
_atom_site_aniso_U_23
_atom_site_aniso_U_13
_atom_site_aniso_U_12
S2 0.0523(3) 0.0421(3) 0.0324(2) -0.00044(19) 0.00460(19) -0.0018(2)
S1 0.0572(3) 0.0887(6) 0.0622(4) -0.0026(4) -0.0003(3) 0.0270(3)
O6 0.0404(6) 0.0340(7) 0.0331(6) -0.0023(5) -0.0026(5) 0.0056(5)
O5 0.0413(7) 0.0465(9) 0.0491(8) -0.0105(7) -0.0054(6) -0.0005(6)
O7 0.0674(10) 0.0477(9) 0.0525(9) -0.0098(8) 0.0147(8) -0.0027(8)
O1 0.0399(7) 0.0535(9) 0.0419(8) 0.0045(7) -0.0019(6) 0.0042(6)
O8 0.0697(10) 0.0668(12) 0.0341(7) 0.0078(8) -0.0002(7) -0.0042(8)
O2 0.0520(8) 0.0758(12) 0.0375(8) -0.0041(8) -0.0051(6) -0.0074(8)
N2 0.0497(9) 0.0406(10) 0.0372(9) 0.0045(7) 0.0029(7) 0.0024(7)
O3 0.0775(13) 0.0848(17) 0.1048(18) -0.0257(14) -0.0116(12) 0.0260(12)
C33 0.0413(9) 0.0319(10) 0.0387(9) 0.0068(8) 0.0064(7) 0.0023(7)
N1 0.0536(11) 0.0740(16) 0.0708(14) 0.0069(13) 0.0050(10) 0.0187(11)
C40 0.0385(9) 0.0408(11) 0.0377(10) -0.0036(8) -0.0053(7) 0.0051(7)
C34 0.0412(9) 0.0300(9) 0.0345(9) -0.0027(7) 0.0014(7) 0.0022(7)
C42 0.0471(10) 0.0392(11) 0.0381(10) 0.0010(8) 0.0054(8) 0.0014(8)
C35 0.0400(9) 0.0330(10) 0.0328(9) 0.0016(8) -0.0023(7) 0.0022(7)
O4 0.0811(14) 0.137(3) 0.0716(14) 0.0128(15) 0.0179(11) 0.0388(15)
C32 0.0466(10) 0.0438(12) 0.0416(10) 0.0042(9) 0.0025(8) 0.0023(8)
C45 0.0458(11) 0.0608(15) 0.0490(12) -0.0063(11) 0.0064(9) -0.0028(10)
C41 0.0468(10) 0.0366(11) 0.0473(11) -0.0070(9) 0.0020(8) -0.0022(8)
C49 0.0402(9) 0.0487(12) 0.0392(10) -0.0032(9) -0.0020(8) 0.0060(8)
C13 0.0406(10) 0.0581(14) 0.0453(11) 0.0014(10) -0.0033(8) 0.0024(9)
C28 0.0621(13) 0.0377(12) 0.0500(12) 0.0035(10) 0.0048(10) 0.0077(9)
C39 0.0446(9) 0.0426(11) 0.0360(9) 0.0004(8) -0.0056(7) 0.0078(8)
C38 0.0440(9) 0.0406(11) 0.0313(9) 0.0007(8) -0.0032(7) 0.0034(8)
C46 0.0560(12) 0.0414(12) 0.0650(14) -0.0005(11) 0.0031(11) 0.0003(9)
C8 0.0504(11) 0.0536(14) 0.0464(11) 0.0051(10) -0.0032(9) 0.0043(9)
C36 0.0516(11) 0.0389(11) 0.0442(11) 0.0043(9) 0.0075(8) 0.0056(8)
C47 0.0511(11) 0.0430(12) 0.0561(12) 0.0064(10) -0.0021(9) 0.0039(9)
C44 0.0559(12) 0.0604(15) 0.0535(13) 0.0050(12) -0.0087(10) 0.0042(11)
C54 0.0515(11) 0.0471(13) 0.0490(11) -0.0023(10) 0.0000(9) 0.0080(9)
C43 0.0589(12) 0.0409(12) 0.0539(12) 0.0065(10) -0.0014(10) 0.0045(9)
C9 0.0489(11) 0.0606(15) 0.0456(11) 0.0064(11) -0.0058(9) 0.0086(10)
C7 0.0448(10) 0.0551(13) 0.0370(10) 0.0003(9) -0.0050(8) 0.0001(9)
C6 0.0485(11) 0.0484(12) 0.0438(11) -0.0077(10) -0.0004(8) -0.0041(9)
C51 0.0598(14) 0.0713(19) 0.0565(14) 0.0027(13) 0.0129(11) 0.0025(12)
C12 0.0434(10) 0.0598(14) 0.0409(10) 0.0020(10) -0.0048(8) 0.0086(9)
C31 0.0499(11) 0.0693(17) 0.0451(12) 0.0155(11) -0.0014(9) 0.0021(11)
C37 0.0531(11) 0.0440(12) 0.0357(9) 0.0086(9) -0.0005(8) 0.0068(9)
C52 0.0520(12) 0.0768(19) 0.0604(14) -0.0142(14) 0.0116(11) 0.0078(12)
C50 0.0536(12) 0.0540(14) 0.0533(13) 0.0040(11) 0.0073(10) 0.0092(10)
C1 0.0601(13) 0.0651(16) 0.0445(12) -0.0045(11) 0.0009(10) -0.0044(11)
C2 0.0713(16) 0.0679(18) 0.0507(13) -0.0105(12) 0.0153(11) -0.0188(13)
C30 0.0564(13) 0.0663(17) 0.0675(15) 0.0317(14) 0.0071(11) 0.0187(12)
C14 0.0507(11) 0.0690(17) 0.0492(12) -0.0069(12) -0.0034(9) -0.0088(11)
C3 0.0546(13) 0.0750(19) 0.0776(18) -0.0152(15) 0.0209(13) -0.0057(12)
C27 0.0807(16) 0.0546(15) 0.0471(12) -0.0001(11) 0.0080(11) 0.0138(12)
C11 0.0506(12) 0.0700(17) 0.0580(13) 0.0073(13) 0.0011(10) 0.0097(11)
C53 0.0570(13) 0.0560(15) 0.0680(15) -0.0132(13) 0.0037(11) 0.0159(11)
C48 0.0653(15) 0.083(2) 0.0635(16) -0.0187(15) -0.0006(13) -0.0062(14)
C22 0.0509(11) 0.0577(15) 0.0601(14) 0.0046(12) 0.0107(10) 0.0092(10)
C10 0.0611(14) 0.0642(17) 0.0684(16) 0.0099(14) 0.0052(12) 0.0164(12)
C5 0.0508(12) 0.0737(18) 0.0603(14) 0.0123(13) 0.0050(11) 0.0064(11)
C29 0.0694(15) 0.0448(13) 0.0718(16) 0.0144(13) 0.0123(12) 0.0184(11)
C4 0.0532(14) 0.095(2) 0.082(2) 0.0128(18) 0.0105(13) 0.0158(14)
C18 0.070(2) 0.151(4) 0.089(3) -0.041(3) -0.0178(19) 0.043(2)
C15 0.0474(12) 0.0791(19) 0.0665(16) -0.0017(14) 0.0021(11) 0.0193(12)
C23 0.0567(15) 0.110(3) 0.117(3) 0.043(3) 0.0048(17) -0.0136(17)
C25 0.107(3) 0.086(3) 0.113(3) 0.041(2) 0.054(3) 0.025(2)
C26 0.111(3) 0.069(2) 0.0593(17) 0.0104(15) 0.0215(17) 0.0283(19)
C24 0.073(2) 0.124(4) 0.166(5) 0.053(4) 0.030(3) -0.021(2)
C20 0.070(2) 0.131(4) 0.130(4) 0.036(3) -0.018(2) -0.015(2)
C16 0.103(3) 0.108(3) 0.105(3) 0.034(3) -0.033(2) -0.007(2)
C17 0.132(4) 0.158(5) 0.093(3) 0.024(3) -0.035(3) 0.021(4)
C19 0.074(2) 0.152(5) 0.167(5) -0.018(4) -0.032(3) -0.009(3)
C21 0.112(4) 0.263(9) 0.125(4) -0.087(5) -0.052(3) 0.072(5)

loop_
_atom_type_symbol
_atom_type_description
_atom_type_scat_dispersion_real
_atom_type_scat_dispersion_imag
_atom_type_scat_source
C C 0.0181 0.0091 'International Tables Vol C Tables 4.2.6.8 and 6.1.1.4'
H H 0.0000 0.0000 'International Tables Vol C Tables 4.2.6.8 and 6.1.1.4'
N N 0.0311 0.0180 'International Tables Vol C Tables 4.2.6.8 and 6.1.1.4'
O O 0.0492 0.0322 'International Tables Vol C Tables 4.2.6.8 and 6.1.1.4'
S S 0.3331 0.5567 'International Tables Vol C Tables 4.2.6.8 and 6.1.1.4'

loop_
_geom_angle_atom_site_label_1
_geom_angle_atom_site_label_2
_geom_angle_atom_site_label_3
_geom_angle
O7 S2 N2 106.70(10)
O7 S2 C42 107.82(11)
O8 S2 O7 120.22(11)
O8 S2 N2 106.54(10)
O8 S2 C42 108.02(11)
N2 S2 C42 106.84(10)
O3 S1 N1 106.47(15)
O3 S1 C15 108.26(16)
N1 S1 C15 107.06(13)
O4 S1 O3 119.94(19)
O4 S1 N1 106.71(15)
O4 S1 C15 107.75(16)
C40 O6 C34 104.17(14)
C41 O5 C40 108.07(14)
C7 O1 C13 103.92(15)
C14 O2 C7 107.57(16)
C36 N2 S2 120.61(14)
C37 N2 S2 119.98(15)
C37 N2 C36 110.76(16)
C32 C33 C34 121.04(18)
C28 C33 C34 120.02(19)
C28 C33 C32 118.9(2)
C11 N1 S1 122.2(2)
C11 N1 C10 112.3(2)
C10 N1 S1 121.5(2)
O6 C40 O5 103.92(16)
O6 C40 C49 107.64(15)
O6 C40 C39 109.79(16)
O5 C40 C49 108.69(17)
O5 C40 C39 108.74(16)
C49 C40 C39 117.23(18)
O6 C34 C33 109.83(15)
O6 C34 C35 104.86(15)
O6 C34 C41 99.81(14)
C33 C34 C35 113.32(15)
C33 C34 C41 114.49(17)
C35 C34 C41 113.14(16)
C47 C42 S2 119.66(17)
C47 C42 C43 120.2(2)
C43 C42 S2 119.98(18)
C34 C35 H35 107.1
C38 C35 C34 110.54(15)
C38 C35 H35 107.1
C36 C35 C34 121.44(17)
C36 C35 H35 107.1
C36 C35 C38 102.92(15)
C33 C32 H32 120.0
C31 C32 C33 120.0(2)
C31 C32 H32 120.0
C46 C45 C48 120.4(3)
C44 C45 C46 117.9(2)
C44 C45 C48 121.7(3)
O5 C41 C34 104.35(16)
O5 C41 H41A 110.9
O5 C41 H41B 110.9
C34 C41 H41A 110.9
C34 C41 H41B 110.9
H41A C41 H41B 108.9
C54 C49 C40 123.2(2)
C54 C49 C50 119.0(2)
C50 C49 C40 117.8(2)
O1 C13 C12 103.74(19)
O1 C13 C14 99.63(17)
O1 C13 C22 110.44(18)
C12 C13 C14 113.8(2)
C22 C13 C12 112.7(2)
C22 C13 C14 114.9(2)
C33 C28 H28 119.6
C29 C28 C33 120.7(2)
C29 C28 H28 119.6
C40 C39 H39A 110.4
C40 C39 H39B 110.4
H39A C39 H39B 108.6
C38 C39 C40 106.86(17)
C38 C39 H39A 110.4
C38 C39 H39B 110.4
C35 C38 H38 107.3
C39 C38 C35 111.29(15)
C39 C38 H38 107.3
C39 C38 C37 122.01(19)
C37 C38 C35 100.81(15)
C37 C38 H38 107.3
C45 C46 H46 119.1
C47 C46 C45 121.8(2)
C47 C46 H46 119.1
H8A C8 H8B 108.5
C9 C8 H8A 110.1
C9 C8 H8B 110.1
C9 C8 C7 107.8(2)
C7 C8 H8A 110.1
C7 C8 H8B 110.1
N2 C36 C35 102.30(16)
N2 C36 H36A 111.3
N2 C36 H36B 111.3
C35 C36 H36A 111.3
C35 C36 H36B 111.3
H36A C36 H36B 109.2
C42 C47 H47 120.4
C46 C47 C42 119.3(2)
C46 C47 H47 120.4
C45 C44 H44 119.3
C43 C44 C45 121.4(2)
C43 C44 H44 119.3
C49 C54 H54 119.9
C49 C54 C53 120.2(2)
C53 C54 H54 119.9
C42 C43 H43 120.3
C44 C43 C42 119.4(2)
C44 C43 H43 120.3
C8 C9 H9 107.7
C8 C9 C12 110.15(19)
C8 C9 C10 120.1(2)
C12 C9 H9 107.7
C12 C9 C10 102.7(2)
C10 C9 H9 107.7
O1 C7 O2 104.71(18)
O1 C7 C8 110.26(18)
O1 C7 C6 110.43(18)
O2 C7 C8 108.59(18)
O2 C7 C6 108.39(18)
C6 C7 C8 114.0(2)
C1 C6 C7 118.7(2)
C5 C6 C7 122.0(2)
C5 C6 C1 119.3(2)
C52 C51 H51 120.2
C52 C51 C50 119.7(3)
C50 C51 H51 120.2
C13 C12 H12 106.4
C9 C12 C13 111.48(19)
C9 C12 H12 106.4
C9 C12 C11 101.50(19)
C11 C12 C13 123.5(2)
C11 C12 H12 106.4
C32 C31 H31 119.9
C30 C31 C32 120.2(2)
C30 C31 H31 119.9
N2 C37 C38 99.62(17)
N2 C37 H37A 111.8
N2 C37 H37B 111.8
C38 C37 H37A 111.8
C38 C37 H37B 111.8
H37A C37 H37B 109.6
C51 C52 H52 119.9
C53 C52 C51 120.1(2)
C53 C52 H52 119.9
C49 C50 H50 119.7
C51 C50 C49 120.7(2)
C51 C50 H50 119.7
C6 C1 H1 119.8
C2 C1 C6 120.4(3)
C2 C1 H1 119.8
C1 C2 H2 119.8
C3 C2 C1 120.3(3)
C3 C2 H2 119.8
C31 C30 H30 119.9
C29 C30 C31 120.2(2)
C29 C30 H30 119.9
O2 C14 C13 104.50(18)
O2 C14 H14A 110.9
O2 C14 H14B 110.9
C13 C14 H14A 110.9
C13 C14 H14B 110.9
H14A C14 H14B 108.9
C2 C3 H3 120.2
C2 C3 C4 119.6(3)
C4 C3 H3 120.2
C22 C27 H27 119.7
C22 C27 C26 120.5(3)
C26 C27 H27 119.7
N1 C11 C12 99.1(2)
N1 C11 H11A 111.9
N1 C11 H11B 111.9
C12 C11 H11A 111.9
C12 C11 H11B 111.9
H11A C11 H11B 109.6
C54 C53 H53 119.9
C52 C53 C54 120.2(3)
C52 C53 H53 119.9
C45 C48 H48A 109.5
C45 C48 H48B 109.5
C45 C48 H48C 109.5
H48A C48 H48B 109.5
H48A C48 H48C 109.5
H48B C48 H48C 109.5
C27 C22 C13 121.6(2)
C27 C22 C23 118.3(3)
C23 C22 C13 120.1(3)
N1 C10 C9 102.0(2)
N1 C10 H10A 111.4
N1 C10 H10B 111.4
C9 C10 H10A 111.4
C9 C10 H10B 111.4
H10A C10 H10B 109.2
C6 C5 H5 120.3
C6 C5 C4 119.5(3)
C4 C5 H5 120.3
C28 C29 H29 120.0
C30 C29 C28 120.0(3)
C30 C29 H29 120.0
C3 C4 C5 120.8(3)
C3 C4 H4 119.6
C5 C4 H4 119.6
C17 C18 C21 121.3(6)
C19 C18 C17 116.5(4)
C19 C18 C21 122.1(6)
C20 C15 S1 119.7(3)
C20 C15 C16 120.2(4)
C16 C15 S1 120.1(3)
C22 C23 H23 119.7
C24 C23 C22 120.6(4)
C24 C23 H23 119.7
C26 C25 H25 120.2
C24 C25 H25 120.2
C24 C25 C26 119.6(4)
C27 C26 H26 119.7
C25 C26 C27 120.6(4)
C25 C26 H26 119.7
C23 C24 H24 119.8
C25 C24 C23 120.4(4)
C25 C24 H24 119.8
C15 C20 H20 120.4
C15 C20 C19 119.1(5)
C19 C20 H20 120.4
C15 C16 H16 120.5
C15 C16 C17 119.0(5)
C17 C16 H16 120.5
C18 C17 C16 122.1(5)
C18 C17 H17 119.0
C16 C17 H17 119.0
C18 C19 C20 123.1(5)
C18 C19 H19 118.4
C20 C19 H19 118.4
C18 C21 H21A 109.5
C18 C21 H21B 109.5
C18 C21 H21C 109.5
H21A C21 H21B 109.5
H21A C21 H21C 109.5
H21B C21 H21C 109.5

loop_
_geom_bond_atom_site_label_1
_geom_bond_atom_site_label_2
_geom_bond_distance
S2 O7 1.4295(19)
S2 O8 1.4250(17)
S2 N2 1.6186(19)
S2 C42 1.765(2)
S1 O3 1.430(3)
S1 N1 1.613(2)
S1 O4 1.420(3)
S1 C15 1.771(3)
O6 C40 1.430(2)
O6 C34 1.443(2)
O5 C40 1.446(3)
O5 C41 1.426(3)
O1 C13 1.453(3)
O1 C7 1.419(3)
O2 C7 1.438(3)
O2 C14 1.434(3)
N2 C36 1.492(3)
N2 C37 1.490(3)
C33 C34 1.509(3)
C33 C32 1.389(3)
C33 C28 1.385(3)
N1 C11 1.478(4)
N1 C10 1.479(4)
C40 C49 1.511(3)
C40 C39 1.533(3)
C34 C35 1.531(3)
C34 C41 1.534(3)
C42 C47 1.383(3)
C42 C43 1.387(3)
C35 H35 0.9800
C35 C38 1.528(2)
C35 C36 1.521(3)
C32 H32 0.9300
C32 C31 1.389(3)
C45 C46 1.389(4)
C45 C44 1.385(4)
C45 C48 1.499(4)
C41 H41A 0.9700
C41 H41B 0.9700
C49 C54 1.379(3)
C49 C50 1.387(3)
C13 C12 1.530(3)
C13 C14 1.535(3)
C13 C22 1.496(4)
C28 H28 0.9300
C28 C29 1.385(3)
C39 H39A 0.9700
C39 H39B 0.9700
C39 C38 1.513(3)
C38 H38 0.9800
C38 C37 1.516(3)
C46 H46 0.9300
C46 C47 1.378(4)
C8 H8A 0.9700
C8 H8B 0.9700
C8 C9 1.521(3)
C8 C7 1.537(4)
C36 H36A 0.9700
C36 H36B 0.9700
C47 H47 0.9300
C44 H44 0.9300
C44 C43 1.381(4)
C54 H54 0.9300
C54 C53 1.384(3)
C43 H43 0.9300
C9 H9 0.9800
C9 C12 1.523(3)
C9 C10 1.524(4)
C7 C6 1.512(3)
C6 C1 1.390(4)
C6 C5 1.377(4)
C51 H51 0.9300
C51 C52 1.376(4)
C51 C50 1.381(4)
C12 H12 0.9800
C12 C11 1.524(3)
C31 H31 0.9300
C31 C30 1.377(4)
C37 H37A 0.9700
C37 H37B 0.9700
C52 H52 0.9300
C52 C53 1.373(4)
C50 H50 0.9300
C1 H1 0.9300
C1 C2 1.380(4)
C2 H2 0.9300
C2 C3 1.367(5)
C30 H30 0.9300
C30 C29 1.371(5)
C14 H14A 0.9700
C14 H14B 0.9700
C3 H3 0.9300
C3 C4 1.376(5)
C27 H27 0.9300
C27 C22 1.386(4)
C27 C26 1.387(4)
C11 H11A 0.9700
C11 H11B 0.9700
C53 H53 0.9300
C48 H48A 0.9600
C48 H48B 0.9600
C48 H48C 0.9600
C22 C23 1.390(4)
C10 H10A 0.9700
C10 H10B 0.9700
C5 H5 0.9300
C5 C4 1.392(4)
C29 H29 0.9300
C4 H4 0.9300
C18 C17 1.357(8)
C18 C19 1.339(8)
C18 C21 1.509(5)
C15 C20 1.337(6)
C15 C16 1.354(5)
C23 H23 0.9300
C23 C24 1.386(6)
C25 H25 0.9300
C25 C26 1.371(6)
C25 C24 1.371(7)
C26 H26 0.9300
C24 H24 0.9300
C20 H20 0.9300
C20 C19 1.383(6)
C16 H16 0.9300
C16 C17 1.389(6)
C17 H17 0.9300
C19 H19 0.9300
C21 H21A 0.9600
C21 H21B 0.9600
C21 H21C 0.9600
